data_1505510
loop_
_publ_author_name
'Dolder, Stefan'
'Liu, Shi-Xia'
'Le Derf, Franck'
'Sall\'e, Marc'
'Neels, Antonia'
'Decurtins, Silvio'

_publ_section_title
;
 An original redox-responsive ligand based on a pi-extended TTF framework.
;
_journal_issue 19
_journal_name_full 'Organic letters'
_journal_page_first 3753
_journal_page_last 3756
_journal_paper_doi 10.1021/ol7015127
_journal_volume 9
_journal_year 2007
_chemical_formula_sum 'C28 H20 N2 O S8'
_chemical_formula_weight 656.94
_chemical_name_systematic
; 
 ? 
;
_space_group_IT_number 2
_symmetry_cell_setting triclinic
_symmetry_space_group_name_Hall '-P 1'
_symmetry_space_group_name_H-M 'P -1'
_atom_sites_solution_hydrogens geom
_atom_sites_solution_primary direct
_atom_sites_solution_secondary difmap
_audit_creation_method SHELXL-97
_cell_angle_alpha 72.667(7)
_cell_angle_beta 86.351(8)
_cell_angle_gamma 72.532(7)
_cell_formula_units_Z 2
_cell_length_a 9.5558(10)
_cell_length_b 12.2056(10)
_cell_length_c 13.2116(11)
_cell_measurement_reflns_used 13070
_cell_measurement_temperature 173(2)
_cell_measurement_theta_max 25.55
_cell_measurement_theta_min 1.61
_cell_volume 1402.6(2)
_computing_cell_refinement 'STOE X-AREA'
_computing_data_collection 'STOE X-AREA'
_computing_data_reduction 'STOE X-RED'
_computing_structure_refinement 'SHELXL-97 (Sheldrick, 1997)'
_computing_structure_solution 'SHELXS-97 (Sheldrick, 1990)'
_diffrn_ambient_temperature 173(2)
_diffrn_detector_area_resol_mean 6.67
_diffrn_measured_fraction_theta_full 0.993
_diffrn_measured_fraction_theta_max 0.993
_diffrn_measurement_device_type 'STOE IPDS 2'
_diffrn_measurement_method 'rotation method'
_diffrn_radiation_monochromator graphite
_diffrn_radiation_source 'fine-focus sealed tube'
_diffrn_radiation_type MoK\a
_diffrn_radiation_wavelength 0.71073
_diffrn_reflns_av_R_equivalents 0.0341
_diffrn_reflns_av_sigmaI/netI 0.0405
_diffrn_reflns_limit_h_max 11
_diffrn_reflns_limit_h_min -11
_diffrn_reflns_limit_k_max 14
_diffrn_reflns_limit_k_min -14
_diffrn_reflns_limit_l_max 15
_diffrn_reflns_limit_l_min -15
_diffrn_reflns_number 15433
_diffrn_reflns_theta_full 25.14
_diffrn_reflns_theta_max 25.14
_diffrn_reflns_theta_min 1.62
_exptl_absorpt_coefficient_mu 0.665
_exptl_absorpt_correction_T_max 0.953
_exptl_absorpt_correction_T_min 0.827
_exptl_absorpt_correction_type multi-scan
_exptl_absorpt_process_details 'MULABS, (PLATON03, Speck, 2003)'
_exptl_crystal_colour yellow
_exptl_crystal_density_diffrn 1.556
_exptl_crystal_density_method 'not measured'
_exptl_crystal_description block
_exptl_crystal_F_000 676
_exptl_crystal_size_max 0.35
_exptl_crystal_size_mid 0.30
_exptl_crystal_size_min 0.25
_refine_diff_density_max 0.348
_refine_diff_density_min -0.243
_refine_diff_density_rms 0.044
_refine_ls_extinction_method none
_refine_ls_goodness_of_fit_ref 0.905
_refine_ls_hydrogen_treatment constr
_refine_ls_matrix_type full
_refine_ls_number_parameters 352
_refine_ls_number_reflns 4984
_refine_ls_number_restraints 0
_refine_ls_restrained_S_all 0.905
_refine_ls_R_factor_all 0.0453
_refine_ls_R_factor_gt 0.0291
_refine_ls_shift/su_max 0.000
_refine_ls_shift/su_mean 0.000
_refine_ls_structure_factor_coef Fsqd
_refine_ls_weighting_details 'calc w=1/[\s^2^(Fo^2^)+(0.0392P)^2^+0.0000P] where P=(Fo^2^+2Fc^2^)/3'
_refine_ls_weighting_scheme calc
_refine_ls_wR_factor_gt 0.0637
_refine_ls_wR_factor_ref 0.0665
_reflns_number_gt 3785
_reflns_number_total 4984
_reflns_threshold_expression >2sigma(I)
_cod_data_source_file ol7015127-file001.cif
_cod_data_source_block e04-152
_cod_database_code 1505510

loop_
_symmetry_equiv_pos_as_xyz
'x, y, z'
'-x, -y, -z'

loop_
_atom_site_label
_atom_site_type_symbol
_atom_site_fract_x
_atom_site_fract_y
_atom_site_fract_z
_atom_site_U_iso_or_equiv
_atom_site_adp_type
_atom_site_occupancy
_atom_site_symmetry_multiplicity
_atom_site_calc_flag
_atom_site_refinement_flags
C1 C 0.5523(2) -0.20991(19) 0.80583(15) 0.0296(5) Uani 1 1 d .
C2 C 0.6786(2) -0.40749(19) 0.94903(16) 0.0317(5) Uani 1 1 d .
C3 C 0.8539(3) -0.6326(2) 1.02790(19) 0.0421(6) Uani 1 1 d .
H3A H 0.9186 -0.6172 0.9670 0.051 Uiso 1 1 calc R
H3B H 0.9146 -0.6957 1.0876 0.051 Uiso 1 1 calc R
C4 C 0.7367(3) -0.6773(2) 0.99761(18) 0.0448(6) Uani 1 1 d .
H4A H 0.6639 -0.6807 1.0544 0.054 Uiso 1 1 calc R
H4B H 0.7822 -0.7602 0.9936 0.054 Uiso 1 1 calc R
C5 C 0.6263(2) -0.44191(19) 0.87654(16) 0.0317(5) Uani 1 1 d .
C6 C 0.4882(2) -0.09467(19) 0.75394(15) 0.0283(5) Uani 1 1 d .
C7 C 0.4793(2) 0.01627(19) 0.77503(15) 0.0279(5) Uani 1 1 d .
C8 C 0.5364(2) 0.0415(2) 0.85629(16) 0.0337(5) Uani 1 1 d .
H8A H 0.5961 -0.0213 0.9115 0.040 Uiso 1 1 calc R
C9 C 0.5048(2) 0.1592(2) 0.85517(17) 0.0354(5) Uani 1 1 d .
H9A H 0.5442 0.1775 0.9102 0.042 Uiso 1 1 calc R
C10 C 0.4170(2) 0.2520(2) 0.77597(17) 0.0360(5) Uani 1 1 d .
H10A H 0.3956 0.3325 0.7781 0.043 Uiso 1 1 calc R
C11 C 0.3601(2) 0.22817(19) 0.69352(16) 0.0317(5) Uani 1 1 d .
H11A H 0.3003 0.2916 0.6388 0.038 Uiso 1 1 calc R
C12 C 0.3922(2) 0.11074(19) 0.69260(15) 0.0273(5) Uani 1 1 d .
C13 C 0.3532(2) 0.05707(18) 0.61997(15) 0.0271(5) Uani 1 1 d .
C14 C 0.2810(2) 0.10352(18) 0.52573(15) 0.0281(5) Uani 1 1 d .
C15 C 0.1524(2) 0.1365(2) 0.34896(15) 0.0303(5) Uani 1 1 d .
C16 C 0.1306(2) 0.2469(2) 0.35750(15) 0.0313(5) Uani 1 1 d .
C17 C -0.0361(3) 0.0253(2) 0.30112(19) 0.0462(6) Uani 1 1 d .
H17B H 0.0021 -0.0321 0.3710 0.055 Uiso 1 1 calc R
H17A H -0.1298 0.0830 0.3115 0.055 Uiso 1 1 calc R
C18 C -0.0590(2) -0.0396(2) 0.22790(17) 0.0369(5) Uani 1 1 d .
C19 C -0.0013(3) -0.1617(2) 0.2493(2) 0.0497(7) Uani 1 1 d .
H19A H 0.0534 -0.2080 0.3134 0.060 Uiso 1 1 calc R
C20 C -0.0235(3) -0.2165(2) 0.1770(2) 0.0543(7) Uani 1 1 d .
H20A H 0.0158 -0.3009 0.1901 0.065 Uiso 1 1 calc R
C21 C -0.1034(3) -0.1468(3) 0.0861(2) 0.0513(7) Uani 1 1 d .
H21A H -0.1218 -0.1817 0.0350 0.062 Uiso 1 1 calc R
C22 C -0.1557(3) -0.0266(3) 0.0706(2) 0.0541(7) Uani 1 1 d .
H22A H -0.2100 0.0212 0.0067 0.065 Uiso 1 1 calc R
C23 C -0.0588(3) 0.4743(2) 0.33787(17) 0.0360(5) Uani 1 1 d .
H23B H 0.0127 0.4894 0.3790 0.043 Uiso 1 1 calc R
H23A H -0.1132 0.5526 0.2887 0.043 Uiso 1 1 calc R
C24 C -0.1656(2) 0.42809(19) 0.41341(17) 0.0332(5) Uani 1 1 d .
C25 C -0.2398(3) 0.3547(2) 0.3955(2) 0.0456(6) Uani 1 1 d .
H25A H -0.2242 0.3300 0.3329 0.055 Uiso 1 1 calc R
C26 C -0.3368(3) 0.3177(3) 0.4693(2) 0.0623(8) Uani 1 1 d .
H26A H -0.3888 0.2663 0.4592 0.075 Uiso 1 1 calc R
C27 C -0.3569(4) 0.3571(3) 0.5584(2) 0.0747(10) Uani 1 1 d .
H27A H -0.4229 0.3333 0.6112 0.090 Uiso 1 1 calc R
C28 C -0.2802(3) 0.4304(3) 0.5689(2) 0.0680(9) Uani 1 1 d .
H28A H -0.2959 0.4578 0.6300 0.082 Uiso 1 1 calc R
N1 N -0.1363(2) 0.02867(19) 0.13876(16) 0.0481(5) Uani 1 1 d .
N2 N -0.1847(2) 0.4665(2) 0.49926(16) 0.0495(5) Uani 1 1 d .
O1 O 0.41042(16) -0.06821(12) 0.65901(10) 0.0298(3) Uani 1 1 d .
S1 S 0.65938(7) -0.25479(5) 0.92201(4) 0.03747(15) Uani 1 1 d .
S2 S 0.77894(7) -0.49750(5) 1.06602(4) 0.04440(17) Uani 1 1 d .
S3 S 0.64159(7) -0.58636(5) 0.87283(5) 0.04260(16) Uani 1 1 d .
S4 S 0.53975(7) -0.32878(5) 0.76252(4) 0.03407(14) Uani 1 1 d .
S5 S 0.26045(6) 0.01556(5) 0.44867(4) 0.03226(13) Uani 1 1 d .
S6 S 0.20824(7) 0.25896(5) 0.46829(4) 0.03668(15) Uani 1 1 d .
S7 S 0.09623(6) 0.10453(5) 0.24068(4) 0.03451(14) Uani 1 1 d .
S8 S 0.04239(6) 0.37897(5) 0.25959(4) 0.03683(15) Uani 1 1 d .

loop_
_atom_site_aniso_label
_atom_site_aniso_U_11
_atom_site_aniso_U_22
_atom_site_aniso_U_33
_atom_site_aniso_U_23
_atom_site_aniso_U_13
_atom_site_aniso_U_12
C1 0.0312(12) 0.0305(12) 0.0255(10) -0.0071(9) -0.0039(9) -0.0071(10)
C2 0.0357(13) 0.0270(12) 0.0269(10) -0.0051(9) -0.0050(9) -0.0030(10)
C3 0.0451(15) 0.0321(13) 0.0391(12) -0.0079(10) -0.0121(11) 0.0034(11)
C4 0.0534(16) 0.0316(13) 0.0401(13) -0.0023(10) -0.0064(11) -0.0057(12)
C5 0.0338(12) 0.0291(12) 0.0264(10) -0.0042(9) -0.0046(9) -0.0035(10)
C6 0.0294(12) 0.0310(12) 0.0224(9) -0.0058(9) -0.0053(8) -0.0067(9)
C7 0.0267(11) 0.0299(12) 0.0253(10) -0.0071(9) -0.0010(8) -0.0061(9)
C8 0.0353(13) 0.0345(13) 0.0293(11) -0.0077(9) -0.0081(9) -0.0073(10)
C9 0.0377(13) 0.0396(14) 0.0338(11) -0.0164(10) -0.0052(10) -0.0117(11)
C10 0.0376(13) 0.0339(13) 0.0391(12) -0.0154(10) -0.0002(10) -0.0094(10)
C11 0.0324(12) 0.0297(12) 0.0297(11) -0.0060(9) -0.0046(9) -0.0060(10)
C12 0.0243(11) 0.0304(12) 0.0252(10) -0.0067(9) -0.0006(8) -0.0063(9)
C13 0.0292(11) 0.0232(11) 0.0258(10) -0.0049(8) -0.0026(9) -0.0050(9)
C14 0.0268(11) 0.0274(12) 0.0268(10) -0.0055(9) -0.0034(8) -0.0049(9)
C15 0.0296(12) 0.0342(13) 0.0247(10) -0.0059(9) -0.0039(9) -0.0077(10)
C16 0.0306(12) 0.0329(13) 0.0243(10) -0.0048(9) -0.0059(9) -0.0029(10)
C17 0.0450(15) 0.0625(17) 0.0419(13) -0.0198(12) 0.0068(11) -0.0284(13)
C18 0.0335(13) 0.0438(15) 0.0387(12) -0.0140(11) 0.0041(10) -0.0181(11)
C19 0.0525(16) 0.0462(16) 0.0428(14) -0.0024(12) -0.0019(12) -0.0137(13)
C20 0.0632(19) 0.0369(15) 0.0657(17) -0.0185(13) 0.0138(15) -0.0181(13)
C21 0.0475(16) 0.0581(18) 0.0651(17) -0.0333(15) 0.0048(13) -0.0252(14)
C22 0.0510(17) 0.0561(18) 0.0563(16) -0.0212(13) -0.0190(13) -0.0085(13)
C23 0.0380(13) 0.0267(12) 0.0383(12) -0.0053(10) -0.0082(10) -0.0046(10)
C24 0.0323(12) 0.0250(11) 0.0356(11) -0.0049(9) -0.0073(9) -0.0011(10)
C25 0.0461(15) 0.0457(15) 0.0476(14) -0.0124(12) -0.0037(12) -0.0175(12)
C26 0.0568(19) 0.065(2) 0.0657(19) -0.0033(15) -0.0066(15) -0.0325(16)
C27 0.061(2) 0.104(3) 0.0548(18) -0.0033(18) 0.0089(15) -0.040(2)
C28 0.062(2) 0.101(3) 0.0484(16) -0.0323(17) 0.0129(15) -0.0272(19)
N1 0.0484(13) 0.0429(13) 0.0530(12) -0.0158(10) -0.0137(10) -0.0086(10)
N2 0.0518(14) 0.0559(14) 0.0468(12) -0.0236(11) 0.0045(10) -0.0166(11)
O1 0.0357(8) 0.0259(8) 0.0256(7) -0.0056(6) -0.0092(6) -0.0056(6)
S1 0.0495(4) 0.0300(3) 0.0306(3) -0.0068(2) -0.0166(2) -0.0069(3)
S2 0.0558(4) 0.0361(3) 0.0299(3) -0.0074(2) -0.0184(3) 0.0046(3)
S3 0.0551(4) 0.0291(3) 0.0411(3) -0.0082(3) -0.0147(3) -0.0076(3)
S4 0.0444(3) 0.0290(3) 0.0266(3) -0.0055(2) -0.0117(2) -0.0076(3)
S5 0.0381(3) 0.0275(3) 0.0281(3) -0.0062(2) -0.0079(2) -0.0054(2)
S6 0.0490(4) 0.0264(3) 0.0293(3) -0.0050(2) -0.0137(2) -0.0034(3)
S7 0.0390(3) 0.0402(3) 0.0265(3) -0.0085(2) -0.0033(2) -0.0152(3)
S8 0.0398(3) 0.0340(3) 0.0258(3) -0.0017(2) -0.0070(2) -0.0004(3)

loop_
_atom_type_symbol
_atom_type_description
_atom_type_scat_dispersion_real
_atom_type_scat_dispersion_imag
_atom_type_scat_source
C C 0.0033 0.0016 'International Tables Vol C Tables 4.2.6.8 and 6.1.1.4'
H H 0.0000 0.0000 'International Tables Vol C Tables 4.2.6.8 and 6.1.1.4'
N N 0.0061 0.0033 'International Tables Vol C Tables 4.2.6.8 and 6.1.1.4'
O O 0.0106 0.0060 'International Tables Vol C Tables 4.2.6.8 and 6.1.1.4'
S S 0.1246 0.1234 'International Tables Vol C Tables 4.2.6.8 and 6.1.1.4'

loop_
_geom_angle_atom_site_label_1
_geom_angle_atom_site_label_2
_geom_angle_atom_site_label_3
_geom_angle
C6 C1 S4 123.09(15)
C6 C1 S1 122.76(16)
S4 C1 S1 114.14(12)
C5 C2 S1 117.47(16)
C5 C2 S2 128.28(17)
S1 C2 S2 114.05(12)
C4 C3 S2 112.43(18)
C4 C3 H3A 109.1
S2 C3 H3A 109.1
C4 C3 H3B 109.1
S2 C3 H3B 109.1
H3A C3 H3B 107.8
C3 C4 S3 114.37(17)
C3 C4 H4A 108.7
S3 C4 H4A 108.7
C3 C4 H4B 108.7
S3 C4 H4B 108.7
H4A C4 H4B 107.6
C2 C5 S3 129.18(17)
C2 C5 S4 117.10(17)
S3 C5 S4 113.56(12)
C1 C6 O1 118.24(18)
C1 C6 C7 133.12(18)
O1 C6 C7 108.64(16)
C8 C7 C12 120.1(2)
C8 C7 C6 132.47(19)
C12 C7 C6 107.41(17)
C9 C8 C7 118.48(19)
C9 C8 H8A 120.8
C7 C8 H8A 120.8
C8 C9 C10 121.7(2)
C8 C9 H9A 119.1
C10 C9 H9A 119.1
C9 C10 C11 120.4(2)
C9 C10 H10A 119.8
C11 C10 H10A 119.8
C12 C11 C10 118.68(19)
C12 C11 H11A 120.7
C10 C11 H11A 120.7
C11 C12 C7 120.57(19)
C11 C12 C13 132.39(18)
C7 C12 C13 107.04(18)
C14 C13 O1 118.16(18)
C14 C13 C12 132.71(19)
O1 C13 C12 109.08(15)
C13 C14 S5 122.92(16)
C13 C14 S6 121.95(17)
S5 C14 S6 115.06(11)
C16 C15 S7 125.05(16)
C16 C15 S5 117.29(16)
S7 C15 S5 117.38(13)
C15 C16 S6 117.49(16)
C15 C16 S8 123.89(16)
S6 C16 S8 118.41(13)
C18 C17 S7 107.07(16)
C18 C17 H17B 110.3
S7 C17 H17B 110.3
C18 C17 H17A 110.3
S7 C17 H17A 110.3
H17B C17 H17A 108.6
N1 C18 C19 122.2(2)
N1 C18 C17 115.8(2)
C19 C18 C17 122.0(2)
C18 C19 C20 119.3(2)
C18 C19 H19A 120.4
C20 C19 H19A 120.4
C21 C20 C19 118.5(3)
C21 C20 H20A 120.7
C19 C20 H20A 120.7
C22 C21 C20 118.5(3)
C22 C21 H21A 120.7
C20 C21 H21A 120.7
N1 C22 C21 124.3(3)
N1 C22 H22A 117.8
C21 C22 H22A 117.8
C24 C23 S8 116.67(16)
C24 C23 H23B 108.1
S8 C23 H23B 108.1
C24 C23 H23A 108.1
S8 C23 H23A 108.1
H23B C23 H23A 107.3
N2 C24 C25 122.8(2)
N2 C24 C23 113.8(2)
C25 C24 C23 123.4(2)
C26 C25 C24 119.1(3)
C26 C25 H25A 120.4
C24 C25 H25A 120.4
C25 C26 C27 118.3(3)
C25 C26 H26A 120.8
C27 C26 H26A 120.8
C28 C27 C26 118.5(3)
C28 C27 H27A 120.7
C26 C27 H27A 120.7
N2 C28 C27 124.3(3)
N2 C28 H28A 117.8
C27 C28 H28A 117.8
C22 N1 C18 117.1(2)
C28 N2 C24 116.9(2)
C6 O1 C13 107.78(15)
C2 S1 C1 95.35(10)
C2 S2 C3 98.32(10)
C5 S3 C4 101.77(11)
C1 S4 C5 95.12(10)
C14 S5 C15 94.91(10)
C16 S6 C14 94.91(10)
C15 S7 C17 101.34(10)
C16 S8 C23 102.09(10)

loop_
_geom_bond_atom_site_label_1
_geom_bond_atom_site_label_2
_geom_bond_distance
C1 C6 1.336(3)
C1 S4 1.748(2)
C1 S1 1.751(2)
C2 C5 1.330(3)
C2 S1 1.744(2)
C2 S2 1.749(2)
C3 C4 1.506(4)
C3 S2 1.796(2)
C3 H3A 0.9900
C3 H3B 0.9900
C4 S3 1.808(2)
C4 H4A 0.9900
C4 H4B 0.9900
C5 S3 1.740(2)
C5 S4 1.759(2)
C6 O1 1.401(2)
C6 C7 1.439(3)
C7 C8 1.385(3)
C7 C12 1.414(3)
C8 C9 1.373(3)
C8 H8A 0.9500
C9 C10 1.384(3)
C9 H9A 0.9500
C10 C11 1.388(3)
C10 H10A 0.9500
C11 C12 1.376(3)
C11 H11A 0.9500
C12 C13 1.434(3)
C13 C14 1.342(3)
C13 O1 1.403(2)
C14 S5 1.741(2)
C14 S6 1.754(2)
C15 C16 1.338(3)
C15 S7 1.745(2)
C15 S5 1.755(2)
C16 S6 1.746(2)
C16 S8 1.750(2)
C17 C18 1.483(3)
C17 S7 1.821(2)
C17 H17B 0.9900
C17 H17A 0.9900
C18 N1 1.335(3)
C18 C19 1.371(3)
C19 C20 1.377(4)
C19 H19A 0.9500
C20 C21 1.366(4)
C20 H20A 0.9500
C21 C22 1.355(4)
C21 H21A 0.9500
C22 N1 1.326(3)
C22 H22A 0.9500
C23 C24 1.495(3)
C23 S8 1.809(2)
C23 H23B 0.9900
C23 H23A 0.9900
C24 N2 1.333(3)
C24 C25 1.375(3)
C25 C26 1.374(4)
C25 H25A 0.9500
C26 C27 1.381(4)
C26 H26A 0.9500
C27 C28 1.355(5)
C27 H27A 0.9500
C28 N2 1.329(4)
C28 H28A 0.9500

loop_
_geom_torsion_atom_site_label_1
_geom_torsion_atom_site_label_2
_geom_torsion_atom_site_label_3
_geom_torsion_atom_site_label_4
_geom_torsion
S2 C3 C4 S3 71.3(2)
S1 C2 C5 S3 173.67(14)
S2 C2 C5 S3 -0.8(4)
S1 C2 C5 S4 -1.4(3)
S2 C2 C5 S4 -175.84(13)
S4 C1 C6 O1 -1.6(3)
S1 C1 C6 O1 177.09(14)
S4 C1 C6 C7 177.82(19)
S1 C1 C6 C7 -3.5(4)
C1 C6 C7 C8 1.1(4)
O1 C6 C7 C8 -179.4(2)
C1 C6 C7 C12 -178.3(2)
O1 C6 C7 C12 1.2(2)
C12 C7 C8 C9 0.8(3)
C6 C7 C8 C9 -178.5(2)
C7 C8 C9 C10 0.6(3)
C8 C9 C10 C11 -1.2(3)
C9 C10 C11 C12 0.3(3)
C10 C11 C12 C7 1.1(3)
C10 C11 C12 C13 -179.1(2)
C8 C7 C12 C11 -1.7(3)
C6 C7 C12 C11 177.82(19)
C8 C7 C12 C13 178.47(19)
C6 C7 C12 C13 -2.0(2)
C11 C12 C13 C14 5.1(4)
C7 C12 C13 C14 -175.1(2)
C11 C12 C13 O1 -177.6(2)
C7 C12 C13 O1 2.2(2)
O1 C13 C14 S5 -2.0(3)
C12 C13 C14 S5 175.07(18)
O1 C13 C14 S6 -178.71(14)
C12 C13 C14 S6 -1.7(3)
S7 C15 C16 S6 -175.20(12)
S5 C15 C16 S6 -1.4(2)
S7 C15 C16 S8 -0.6(3)
S5 C15 C16 S8 173.19(12)
S7 C17 C18 N1 -72.5(2)
S7 C17 C18 C19 105.9(2)
N1 C18 C19 C20 -0.2(4)
C17 C18 C19 C20 -178.5(2)
C18 C19 C20 C21 -0.3(4)
C19 C20 C21 C22 0.8(4)
C20 C21 C22 N1 -0.9(4)
S8 C23 C24 N2 150.31(17)
S8 C23 C24 C25 -30.9(3)
N2 C24 C25 C26 -0.8(4)
C23 C24 C25 C26 -179.4(2)
C24 C25 C26 C27 0.7(4)
C25 C26 C27 C28 0.1(5)
C26 C27 C28 N2 -0.8(5)
C21 C22 N1 C18 0.4(4)
C19 C18 N1 C22 0.1(4)
C17 C18 N1 C22 178.5(2)
C27 C28 N2 C24 0.8(5)
C25 C24 N2 C28 0.1(4)
C23 C24 N2 C28 178.8(2)
C1 C6 O1 C13 179.73(18)
C7 C6 O1 C13 0.2(2)
C14 C13 O1 C6 176.24(18)
C12 C13 O1 C6 -1.5(2)
C5 C2 S1 C1 6.3(2)
S2 C2 S1 C1 -178.44(13)
C6 C1 S1 C2 172.18(19)
S4 C1 S1 C2 -9.02(14)
C5 C2 S2 C3 24.1(2)
S1 C2 S2 C3 -150.51(14)
C4 C3 S2 C2 -57.88(19)
C2 C5 S3 C4 3.6(3)
S4 C5 S3 C4 178.80(13)
C3 C4 S3 C5 -38.6(2)
C6 C1 S4 C5 -172.77(19)
S1 C1 S4 C5 8.44(14)
C2 C5 S4 C1 -4.4(2)
S3 C5 S4 C1 179.85(13)
C13 C14 S5 C15 177.28(19)
S6 C14 S5 C15 -5.78(13)
C16 C15 S5 C14 4.35(19)
S7 C15 S5 C14 178.62(13)
C15 C16 S6 C14 -2.3(2)
S8 C16 S6 C14 -177.21(13)
C13 C14 S6 C16 -177.82(19)
S5 C14 S6 C16 5.22(14)
C16 C15 S7 C17 -116.0(2)
S5 C15 S7 C17 70.26(15)
C18 C17 S7 C15 -162.92(17)
C15 C16 S8 C23 143.2(2)
S6 C16 S8 C23 -42.27(16)
C24 C23 S8 C16 -58.04(18)

loop_
_cod_related_entry_id
_cod_related_entry_code
_cod_related_entry_database
1 30651625 ChemSpider
